data_4034330
loop_
_publ_author_name
'Cao, Yang'
'Arsenault, Nicole E.'
'Hean, Duane'
'Wolf, Michael O.'

_publ_section_title
;
 Fluorescence Switching of Intramolecular Lewis Acid-Base Pairs on a
 Flexible Backbone.
;
_journal_issue 9
_journal_name_full 'The Journal of organic chemistry'
_journal_page_first 5394
_journal_page_last 5403
_journal_paper_doi 10.1021/acs.joc.9b00398
_journal_volume 84
_journal_year 2019
_chemical_formula_moiety 'C35 H45 B O S3'
_chemical_formula_sum 'C35 H45 B O S3'
_chemical_formula_weight 588.70
_space_group_crystal_system triclinic
_space_group_IT_number 2
_space_group_name_Hall '-P 1'
_space_group_name_H-M_alt 'P -1'
_atom_sites_solution_hydrogens geom
_atom_sites_solution_primary direct
_audit_creation_date 2018-10-01
_audit_creation_method
;
Olex2 1.2
(compiled 2018.05.29 svn.r3508 for OlexSys, GUI svn.r5506)
;
_cell_angle_alpha 103.228(5)
_cell_angle_beta 97.761(5)
_cell_angle_gamma 91.734(5)
_cell_formula_units_Z 2
_cell_length_a 8.8277(9)
_cell_length_b 12.8220(13)
_cell_length_c 15.1587(17)
_cell_measurement_reflns_used 6910
_cell_measurement_temperature 100
_cell_measurement_theta_max 26.20
_cell_measurement_theta_min 2.32
_cell_volume 1651.6(3)
_computing_cell_refinement 'SAINT v8.37A (Bruker, 2015)'
_computing_data_reduction 'SAINT v8.37A (Bruker, 2015)'
_computing_molecular_graphics 'Olex2 (Dolomanov et al., 2009)'
_computing_publication_material 'Olex2 (Dolomanov et al., 2009)'
_computing_structure_refinement 'ShelXL (Sheldrick, 2015)'
_computing_structure_solution 'ShelXS (Sheldrick, 2008)'
_diffrn_ambient_temperature 100
_diffrn_measured_fraction_theta_full 0.977
_diffrn_measured_fraction_theta_max 0.938
_diffrn_measurement_device_type 'Bruker APEX-II CCD'
_diffrn_measurement_method '\f and \w scans'
_diffrn_radiation_type MoK\a
_diffrn_radiation_wavelength 0.71073
_diffrn_reflns_av_R_equivalents 0.0293
_diffrn_reflns_av_unetI/netI 0.0363
_diffrn_reflns_Laue_measured_fraction_full 0.977
_diffrn_reflns_Laue_measured_fraction_max 0.938
_diffrn_reflns_limit_h_max 10
_diffrn_reflns_limit_h_min -11
_diffrn_reflns_limit_k_max 15
_diffrn_reflns_limit_k_min -16
_diffrn_reflns_limit_l_max 18
_diffrn_reflns_limit_l_min -18
_diffrn_reflns_number 18055
_diffrn_reflns_point_group_measured_fraction_full 0.977
_diffrn_reflns_point_group_measured_fraction_max 0.938
_diffrn_reflns_theta_full 25.242
_diffrn_reflns_theta_max 26.460
_diffrn_reflns_theta_min 1.883
_diffrn_standards_number 0
_exptl_absorpt_coefficient_mu 0.250
_exptl_absorpt_correction_T_max 0.7451
_exptl_absorpt_correction_T_min 0.5972
_exptl_absorpt_correction_type multi-scan
_exptl_absorpt_process_details
;
SADABS-2014/5 (Bruker,2014/5) was used for absorption correction.
wR2(int) was 0.1089 before and 0.0464 after correction.
The Ratio of minimum to maximum transmission is 0.8015.
The \l/2 correction factor is Not present.
;
_exptl_crystal_colour yellow
_exptl_crystal_colour_primary yellow
_exptl_crystal_density_diffrn 1.184
_exptl_crystal_description plate
_exptl_crystal_F_000 632
_exptl_crystal_size_max 0.369
_exptl_crystal_size_mid 0.269
_exptl_crystal_size_min 0.089
_refine_diff_density_max 0.910
_refine_diff_density_min -0.553
_refine_diff_density_rms 0.067
_refine_ls_extinction_method none
_refine_ls_goodness_of_fit_ref 1.058
_refine_ls_hydrogen_treatment constr
_refine_ls_matrix_type full
_refine_ls_number_parameters 460
_refine_ls_number_reflns 6376
_refine_ls_number_restraints 999
_refine_ls_restrained_S_all 1.024
_refine_ls_R_factor_all 0.0845
_refine_ls_R_factor_gt 0.0641
_refine_ls_shift/su_max 0.000
_refine_ls_shift/su_mean 0.000
_refine_ls_structure_factor_coef Fsqd
_refine_ls_weighting_details 'w=1/[\s^2^(Fo^2^)+(0.0618P)^2^+2.6869P] where P=(Fo^2^+2Fc^2^)/3'
_refine_ls_weighting_scheme calc
_refine_ls_wR_factor_gt 0.1507
_refine_ls_wR_factor_ref 0.1715
_reflns_Friedel_coverage 0.000
_reflns_number_gt 5003
_reflns_number_total 6376
_reflns_threshold_expression 'I > 2\s(I)'
_cod_data_source_file jo9b00398_si_004.cif
_cod_data_source_block mw282_pp_a
_cod_database_code 4034330
_shelx_shelxl_version_number 2017/1
_shelx_space_group_comment
;
The symmetry employed for this shelxl refinement is uniquely defined
by the following loop, which should always be used as a source of
symmetry information in preference to the above space-group names.
They are only intended as comments.
;
_shelx_estimated_absorpt_t_max 0.978
_shelx_estimated_absorpt_t_min 0.913
_olex2_refinement_description
;
1. Fixed Uiso
 At 1.2 times of:
  All C(H) groups, All C(H,H) groups, All C(H,H,H,H) groups
 At 1.5 times of:
  All C(H,H,H) groups
2. Restrained distances
 C33B-C32 \\sim C33A-C32 \\sim C33B-C34B \\sim C34A-C33A \\sim C35B-C34B \\sim
C35A-C34A
 with sigma of 0.01
 C17B-C14B \\sim C14A-C17A \\sim C16B-C12B \\sim C16A-C12A \\sim C10A-C15A
\\sim C15B-C10B
 with sigma of 0.01
3. Uiso/Uaniso restraints and constraints
All non-hydrogen atoms have similar U: within 2A with sigma of 0.04 and sigma
for terminal atoms of 0.08
4. Rigid body (RIGU) restrains
 All non-hydrogen atoms
 with sigma for 1-2 distances of 0.004 and sigma for 1-3 distances of 0.004
5. Others
 Sof(H32C)=Sof(H32D)=Sof(C33A)=Sof(H33A)=Sof(H33B)=Sof(C34A)=Sof(H34A)=
 Sof(H34B)=Sof(C35A)=Sof(H35A)=Sof(H35B)=Sof(H35C)=1-FVAR(1)
 Sof(H32A)=Sof(H32B)=Sof(C33B)=Sof(H33C)=Sof(H33D)=Sof(C34B)=Sof(H34C)=
 Sof(H34D)=Sof(C35B)=Sof(H35D)=Sof(H35E)=Sof(H35F)=FVAR(1)
 Sof(C9A)=Sof(C10A)=Sof(C11A)=Sof(H11A)=Sof(C12A)=Sof(C13A)=Sof(H13A)=
 Sof(C14A)=Sof(C15A)=Sof(H15A)=Sof(H15B)=Sof(H15C)=Sof(C16A)=Sof(H16A)=
 Sof(H16B)=Sof(H16C)=Sof(C17A)=Sof(H17A)=Sof(H17B)=Sof(H17C)=1-FVAR(2)
 Sof(C9B)=Sof(C10B)=Sof(C11B)=Sof(H11B)=Sof(C12B)=Sof(C13B)=Sof(H13B)=
 Sof(C14B)=Sof(C15B)=Sof(H15D)=Sof(H15E)=Sof(H15F)=Sof(C16B)=Sof(H16D)=
 Sof(H16E)=Sof(H16F)=Sof(C17B)=Sof(H17D)=Sof(H17E)=Sof(H17F)=FVAR(2)
6.a Secondary CH2 refined with riding coordinates:
 C28(H28A,H28B), C29(H29A,H29B), C30(H30A,H30B), C32(H32A,H32B), C32(H32C,
 H32D), C33A(H33A,H33B), C33B(H33C,H33D), C34A(H34A,H34B), C34B(H34C,H34D)
6.b Aromatic/amide H refined with riding coordinates:
 C2(H2), C7(H7), C11A(H11A), C13A(H13A), C11B(H11B), C13B(H13B), C20(H20),
 C22(H22)
6.c Fitted hexagon refined as free rotating group:
 C9A(C10A,C11A,C12A,C13A,C14A), C9B(C10B,C11B,C12B,C13B,C14B)
6.d Idealised Me refined as rotating group:
 C15A(H15A,H15B,H15C), C15B(H15D,H15E,H15F), C16A(H16A,H16B,H16C), C16B(H16D,
 H16E,H16F), C17A(H17A,H17B,H17C), C17B(H17D,H17E,H17F), C24(H24A,H24B,H24C),
 C25(H25A,H25B,H25C), C26(H26A,H26B,H26C), C27(H27A,H27B,H27C), C31(H31A,H31B,
 H31C), C35A(H35A,H35B,H35C), C35B(H35D,H35E,H35F)
;
_olex2_submission_special_instructions 'No special instructions were received'

loop_
_space_group_symop_operation_xyz
'x, y, z'
'-x, -y, -z'

loop_
_atom_site_label
_atom_site_type_symbol
_atom_site_fract_x
_atom_site_fract_y
_atom_site_fract_z
_atom_site_U_iso_or_equiv
_atom_site_adp_type
_atom_site_occupancy
_atom_site_site_symmetry_order
_atom_site_calc_flag
_atom_site_refinement_flags_posn
_atom_site_refinement_flags_adp
_atom_site_refinement_flags_occupancy
_atom_site_disorder_assembly
_atom_site_disorder_group
S1 S 0.71366(8) 0.13111(5) 0.53556(5) 0.03465(19) Uani 1 1 d . U . . .
O1 O 0.9820(3) 0.35353(18) 0.47872(18) 0.0545(6) Uani 1 1 d . U . . .
C1 C 0.6706(3) 0.0318(2) 0.5902(2) 0.0342(6) Uani 1 1 d . U . . .
B1 B 0.5876(4) 0.2543(3) 0.7877(2) 0.0404(8) Uani 1 1 d . U . . .
S2 S 0.50770(8) 0.41203(6) 0.62784(6) 0.0385(2) Uani 1 1 d . U . . .
C2 C 0.6208(3) 0.0753(2) 0.6702(2) 0.0359(6) Uani 1 1 d . U . . .
H2 H 0.589239 0.032773 0.709010 0.043 Uiso 1 1 calc R . . . .
S3 S 0.96304(9) 0.35626(6) 0.57604(7) 0.0478(2) Uani 1 1 d . U . . .
C3 C 0.6190(3) 0.1901(2) 0.6925(2) 0.0341(6) Uani 1 1 d . U . . .
C4 C 0.6665(3) 0.2309(2) 0.6229(2) 0.0325(6) Uani 1 1 d . U . . .
C5 C 0.6702(3) 0.3426(2) 0.6140(2) 0.0338(6) Uani 1 1 d . U . . .
C6 C 0.7819(3) 0.4061(2) 0.5952(2) 0.0393(7) Uani 1 1 d . U . . .
C7 C 0.7379(4) 0.5118(2) 0.5934(3) 0.0458(8) Uani 1 1 d . U . . .
H7 H 0.802897 0.565238 0.580737 0.055 Uiso 1 1 calc R . . . .
C8 C 0.5928(4) 0.5277(2) 0.6120(2) 0.0440(7) Uani 1 1 d . U . . .
C9A C 0.4560(17) 0.1899(15) 0.8362(9) 0.041(3) Uani 0.44(3) 1 d . U P A 2
C10A C 0.3105(18) 0.1515(14) 0.7908(8) 0.039(2) Uani 0.44(3) 1 d DG U P A 2
C11A C 0.2124(19) 0.0982(12) 0.8327(8) 0.052(3) Uani 0.44(3) 1 d G U P A 2
H11A H 0.112994 0.071954 0.801630 0.062 Uiso 0.44(3) 1 calc R . P A 2
C12A C 0.260(2) 0.0832(10) 0.9199(8) 0.050(3) Uani 0.44(3) 1 d DG U P A 2
C13A C 0.405(2) 0.1215(11) 0.9653(7) 0.049(3) Uani 0.44(3) 1 d G U P A 2
H13A H 0.437421 0.111251 1.024919 0.058 Uiso 0.44(3) 1 calc R . P A 2
C14A C 0.5033(18) 0.1749(14) 0.9235(8) 0.046(3) Uani 0.44(3) 1 d DG U P A 2
C9B C 0.4933(14) 0.2037(10) 0.8447(7) 0.0346(18) Uani 0.56(3) 1 d . U P A 1
C10B C 0.3458(13) 0.1625(11) 0.8057(7) 0.042(2) Uani 0.56(3) 1 d DG U P A 1
C11B C 0.2567(12) 0.1111(10) 0.8540(8) 0.047(2) Uani 0.56(3) 1 d G U P A 1
H11B H 0.155853 0.083029 0.827313 0.056 Uiso 0.56(3) 1 calc R . P A 1
C12B C 0.3152(13) 0.1009(10) 0.9412(8) 0.049(3) Uani 0.56(3) 1 d DG U P A 1
C13B C 0.4627(14) 0.1420(9) 0.9802(7) 0.052(2) Uani 0.56(3) 1 d G U P A 1
H13B H 0.502662 0.135003 1.039849 0.062 Uiso 0.56(3) 1 calc R . P A 1
C14B C 0.5518(14) 0.1934(9) 0.9320(7) 0.041(2) Uani 0.56(3) 1 d DG U P A 1
C15A C 0.252(3) 0.158(2) 0.6932(10) 0.046(4) Uani 0.44(3) 1 d D U P A 2
H15A H 0.308699 0.216618 0.678066 0.069 Uiso 0.44(3) 1 calc GR . P A 2
H15B H 0.142863 0.170291 0.687627 0.069 Uiso 0.44(3) 1 calc GR . P A 2
H15C H 0.267738 0.089828 0.650914 0.069 Uiso 0.44(3) 1 calc GR . P A 2
C15B C 0.273(2) 0.1760(17) 0.7122(10) 0.052(4) Uani 0.56(3) 1 d D U P A 1
H15D H 0.291443 0.250616 0.708581 0.077 Uiso 0.56(3) 1 calc GR . P A 1
H15E H 0.162814 0.158035 0.703846 0.077 Uiso 0.56(3) 1 calc GR . P A 1
H15F H 0.319062 0.128173 0.664190 0.077 Uiso 0.56(3) 1 calc GR . P A 1
C16A C 0.147(3) 0.0295(14) 0.9662(13) 0.078(5) Uani 0.44(3) 1 d D U P A 2
H16A H 0.045566 0.057568 0.955438 0.117 Uiso 0.44(3) 1 calc GR . P A 2
H16B H 0.182324 0.044703 1.032260 0.117 Uiso 0.44(3) 1 calc GR . P A 2
H16C H 0.139671 -0.048267 0.940780 0.117 Uiso 0.44(3) 1 calc GR . P A 2
C16B C 0.2158(16) 0.0401(13) 0.9905(11) 0.070(4) Uani 0.56(3) 1 d D U P A 1
H16D H 0.144870 0.088676 1.020707 0.106 Uiso 0.56(3) 1 calc GR . P A 1
H16E H 0.281452 0.012654 1.036490 0.106 Uiso 0.56(3) 1 calc GR . P A 1
H16F H 0.157417 -0.020090 0.945960 0.106 Uiso 0.56(3) 1 calc GR . P A 1
C17A C 0.659(2) 0.214(2) 0.9780(12) 0.063(4) Uani 0.44(3) 1 d D U P A 2
H17A H 0.739034 0.188665 0.940450 0.095 Uiso 0.44(3) 1 calc GR . P A 2
H17B H 0.673111 0.185019 1.033068 0.095 Uiso 0.44(3) 1 calc GR . P A 2
H17C H 0.666917 0.292251 0.995922 0.095 Uiso 0.44(3) 1 calc GR . P A 2
C17B C 0.7077(16) 0.2421(11) 0.9811(9) 0.048(2) Uani 0.56(3) 1 d D U P A 1
H17D H 0.787494 0.209263 0.946859 0.073 Uiso 0.56(3) 1 calc GR . P A 1
H17E H 0.723496 0.229030 1.042815 0.073 Uiso 0.56(3) 1 calc GR . P A 1
H17F H 0.712872 0.319644 0.985471 0.073 Uiso 0.56(3) 1 calc GR . P A 1
C18 C 0.6717(4) 0.3674(3) 0.8318(2) 0.0456(8) Uani 1 1 d . U . . .
C19 C 0.8314(4) 0.3830(3) 0.8385(2) 0.0525(8) Uani 1 1 d . U . . .
C20 C 0.9037(5) 0.4840(3) 0.8763(3) 0.0663(11) Uani 1 1 d . U . . .
H20 H 1.012150 0.492794 0.882318 0.080 Uiso 1 1 calc R . . . .
C21 C 0.8207(7) 0.5727(3) 0.9054(3) 0.0770(13) Uani 1 1 d . U . . .
C22 C 0.6646(6) 0.5571(3) 0.9006(3) 0.0735(12) Uani 1 1 d . U . . .
H22 H 0.607322 0.616976 0.921831 0.088 Uiso 1 1 calc R . . . .
C23 C 0.5882(5) 0.4571(3) 0.8658(2) 0.0577(9) Uani 1 1 d . U . . .
C24 C 0.9318(4) 0.2915(3) 0.8085(3) 0.0550(9) Uani 1 1 d . U . . .
H24A H 0.892596 0.226837 0.824260 0.083 Uiso 1 1 calc GR . . . .
H24B H 1.036895 0.310926 0.839650 0.083 Uiso 1 1 calc GR . . . .
H24C H 0.930734 0.277621 0.742066 0.083 Uiso 1 1 calc GR . . . .
C25 C 0.9016(8) 0.6832(4) 0.9410(4) 0.110(2) Uani 1 1 d . U . . .
H25A H 1.011688 0.676146 0.956337 0.165 Uiso 1 1 calc GR . . . .
H25B H 0.860887 0.720617 0.995851 0.165 Uiso 1 1 calc GR . . . .
H25C H 0.884602 0.724243 0.893755 0.165 Uiso 1 1 calc GR . . . .
C26 C 0.4159(5) 0.4471(3) 0.8628(3) 0.0697(12) Uani 1 1 d . U . . .
H26A H 0.367239 0.416725 0.799683 0.105 Uiso 1 1 calc GR . . . .
H26B H 0.378641 0.518287 0.884878 0.105 Uiso 1 1 calc GR . . . .
H26C H 0.390468 0.399981 0.901962 0.105 Uiso 1 1 calc GR . . . .
C27 C 1.0792(4) 0.4697(3) 0.6465(3) 0.0553(9) Uani 1 1 d . U . . .
H27A H 1.187561 0.454822 0.647599 0.083 Uiso 1 1 calc GR . . . .
H27B H 1.053729 0.483585 0.708892 0.083 Uiso 1 1 calc GR . . . .
H27C H 1.059773 0.532886 0.621425 0.083 Uiso 1 1 calc GR . . . .
C28 C 0.6932(3) -0.0840(2) 0.5493(2) 0.0384(7) Uani 1 1 d . U . . .
H28A H 0.636845 -0.104127 0.486151 0.046 Uiso 1 1 calc R . . . .
H28B H 0.648051 -0.128973 0.585368 0.046 Uiso 1 1 calc R . . . .
C29 C 0.8585(4) -0.1088(3) 0.5461(2) 0.0474(8) Uani 1 1 d . U . . .
H29A H 0.901332 -0.068179 0.506024 0.057 Uiso 1 1 calc R . . . .
H29B H 0.862910 -0.186227 0.518215 0.057 Uiso 1 1 calc R . . . .
C30 C 0.9580(4) -0.0819(3) 0.6391(3) 0.0566(9) Uani 1 1 d . U . . .
H30A H 1.065394 -0.095413 0.630252 0.068 Uiso 1 1 calc R . . . .
H30B H 0.954138 -0.004410 0.666769 0.068 Uiso 1 1 calc R . . . .
C31 C 0.9123(5) -0.1446(3) 0.7051(3) 0.0702(11) Uani 1 1 d . U . . .
H31A H 0.917316 -0.221538 0.678878 0.105 Uiso 1 1 calc GR . . . .
H31B H 0.807456 -0.129702 0.716315 0.105 Uiso 1 1 calc GR . . . .
H31C H 0.982318 -0.123446 0.762968 0.105 Uiso 1 1 calc GR . . . .
C32 C 0.5062(4) 0.6287(3) 0.6217(3) 0.0560(9) Uani 1 1 d D U . . .
H32A H 0.419292 0.617164 0.571208 0.067 Uiso 0.579(9) 1 calc R . P B 1
H32B H 0.575047 0.687748 0.614786 0.067 Uiso 0.579(9) 1 calc R . P B 1
H32C H 0.536079 0.669875 0.578290 0.067 Uiso 0.421(9) 1 calc R . P B 2
H32D H 0.395050 0.608718 0.605470 0.067 Uiso 0.421(9) 1 calc R . P B 2
C33A C 0.5368(13) 0.6977(6) 0.7163(5) 0.058(3) Uani 0.421(9) 1 d D U P B 2
H33A H 0.646543 0.722314 0.731915 0.070 Uiso 0.421(9) 1 calc R . P B 2
H33B H 0.511131 0.656589 0.760737 0.070 Uiso 0.421(9) 1 calc R . P B 2
C33B C 0.4444(8) 0.6635(6) 0.7125(4) 0.069(2) Uani 0.579(9) 1 d D U P B 1
H33C H 0.533850 0.687807 0.760700 0.083 Uiso 0.579(9) 1 calc R . P B 1
H33D H 0.396719 0.598494 0.724877 0.083 Uiso 0.579(9) 1 calc R . P B 1
C34A C 0.4401(14) 0.7922(8) 0.7204(10) 0.103(4) Uani 0.421(9) 1 d D U P B 2
H34A H 0.507632 0.856082 0.753682 0.123 Uiso 0.421(9) 1 calc R . P B 2
H34B H 0.414390 0.799672 0.656651 0.123 Uiso 0.421(9) 1 calc R . P B 2
C34B C 0.3294(8) 0.7503(5) 0.7262(6) 0.067(2) Uani 0.579(9) 1 d D U P B 1
H34C H 0.246216 0.735546 0.673376 0.081 Uiso 0.579(9) 1 calc R . P B 1
H34D H 0.283259 0.749910 0.782180 0.081 Uiso 0.579(9) 1 calc R . P B 1
C35A C 0.2989(16) 0.8020(16) 0.7594(14) 0.136(7) Uani 0.421(9) 1 d D U P B 2
H35A H 0.221128 0.748320 0.721388 0.203 Uiso 0.421(9) 1 calc GR . P B 2
H35B H 0.263038 0.874034 0.761784 0.203 Uiso 0.421(9) 1 calc GR . P B 2
H35C H 0.316884 0.790241 0.821549 0.203 Uiso 0.421(9) 1 calc GR . P B 2
C35B C 0.4065(10) 0.8549(6) 0.7349(8) 0.088(3) Uani 0.579(9) 1 d D U P B 1
H35D H 0.458213 0.853344 0.681370 0.132 Uiso 0.579(9) 1 calc GR . P B 1
H35E H 0.482200 0.872132 0.790535 0.132 Uiso 0.579(9) 1 calc GR . P B 1
H35F H 0.330970 0.909623 0.738611 0.132 Uiso 0.579(9) 1 calc GR . P B 1

loop_
_atom_site_aniso_label
_atom_site_aniso_U_11
_atom_site_aniso_U_22
_atom_site_aniso_U_33
_atom_site_aniso_U_23
_atom_site_aniso_U_13
_atom_site_aniso_U_12
S1 0.0377(4) 0.0282(3) 0.0373(4) 0.0033(3) 0.0099(3) 0.0053(3)
O1 0.0536(14) 0.0388(12) 0.0742(17) 0.0108(11) 0.0244(12) 0.0072(10)
C1 0.0357(15) 0.0277(13) 0.0372(15) 0.0027(11) 0.0068(12) 0.0041(11)
B1 0.0455(19) 0.0402(17) 0.0359(18) 0.0077(14) 0.0054(14) 0.0204(14)
S2 0.0318(4) 0.0322(4) 0.0524(5) 0.0099(3) 0.0075(3) 0.0090(3)
C2 0.0378(15) 0.0314(14) 0.0390(16) 0.0067(12) 0.0089(12) 0.0047(12)
S3 0.0331(4) 0.0342(4) 0.0773(6) 0.0126(4) 0.0117(4) 0.0081(3)
C3 0.0357(15) 0.0300(13) 0.0359(15) 0.0058(11) 0.0049(11) 0.0087(11)
C4 0.0296(14) 0.0278(13) 0.0370(15) 0.0024(11) 0.0025(11) 0.0026(10)
C5 0.0320(14) 0.0291(13) 0.0385(16) 0.0048(11) 0.0040(11) 0.0058(11)
C6 0.0320(14) 0.0288(14) 0.0556(19) 0.0076(13) 0.0039(13) 0.0047(11)
C7 0.0358(16) 0.0280(14) 0.073(2) 0.0130(14) 0.0040(15) 0.0033(12)
C8 0.0370(16) 0.0301(15) 0.064(2) 0.0106(14) 0.0053(14) 0.0073(12)
C9A 0.045(7) 0.045(6) 0.033(4) 0.009(4) 0.002(4) 0.012(5)
C10A 0.042(6) 0.033(4) 0.035(5) -0.007(4) 0.007(4) 0.000(4)
C11A 0.062(7) 0.047(5) 0.038(5) -0.004(4) 0.011(5) -0.017(5)
C12A 0.070(8) 0.033(4) 0.048(6) 0.002(4) 0.022(5) -0.004(5)
C13A 0.063(8) 0.054(6) 0.037(5) 0.024(4) 0.009(5) 0.014(6)
C14A 0.040(6) 0.065(7) 0.041(5) 0.021(5) 0.013(4) 0.024(5)
C9B 0.033(4) 0.036(4) 0.036(4) 0.006(3) 0.013(3) 0.017(3)
C10B 0.038(5) 0.050(6) 0.040(4) 0.012(5) 0.010(3) 0.011(4)
C11B 0.039(4) 0.045(5) 0.056(5) 0.006(4) 0.017(4) 0.002(3)
C12B 0.047(6) 0.051(6) 0.055(5) 0.018(5) 0.020(4) 0.008(4)
C13B 0.046(5) 0.062(6) 0.056(5) 0.022(4) 0.019(4) 0.015(4)
C14B 0.040(5) 0.046(4) 0.039(4) 0.010(3) 0.010(3) 0.009(4)
C15A 0.046(8) 0.052(7) 0.032(6) -0.001(6) -0.001(5) -0.014(6)
C15B 0.029(5) 0.081(9) 0.037(5) -0.001(6) 0.006(4) -0.011(5)
C16A 0.117(13) 0.053(6) 0.072(9) 0.013(6) 0.048(10) -0.013(10)
C16B 0.063(6) 0.073(7) 0.095(9) 0.042(7) 0.038(6) 0.018(6)
C17A 0.057(8) 0.093(14) 0.043(6) 0.023(7) 0.004(6) 0.016(6)
C17B 0.052(6) 0.055(5) 0.040(4) 0.018(4) -0.001(4) -0.003(4)
C18 0.0587(19) 0.0422(17) 0.0297(16) -0.0016(12) -0.0019(14) 0.0186(14)
C19 0.066(2) 0.0441(18) 0.0378(18) -0.0007(14) -0.0112(15) 0.0128(15)
C20 0.077(3) 0.054(2) 0.050(2) -0.0038(17) -0.0233(19) 0.0046(18)
C21 0.120(3) 0.044(2) 0.046(2) -0.0116(16) -0.022(2) 0.011(2)
C22 0.115(3) 0.047(2) 0.047(2) -0.0094(17) -0.002(2) 0.033(2)
C23 0.084(2) 0.0494(19) 0.0348(18) -0.0013(14) 0.0062(17) 0.0307(18)
C24 0.0443(19) 0.054(2) 0.059(2) 0.0062(17) -0.0084(16) 0.0126(15)
C25 0.163(6) 0.053(3) 0.081(4) -0.019(2) -0.036(4) -0.001(3)
C26 0.087(3) 0.064(2) 0.061(2) 0.0073(19) 0.023(2) 0.047(2)
C27 0.0315(16) 0.0466(19) 0.085(3) 0.0151(18) 0.0010(16) 0.0010(14)
C28 0.0421(16) 0.0252(13) 0.0444(17) 0.0003(12) 0.0073(13) 0.0032(12)
C29 0.0451(18) 0.0352(16) 0.060(2) 0.0029(14) 0.0137(15) 0.0065(13)
C30 0.0479(19) 0.0437(19) 0.073(2) 0.0081(17) -0.0005(17) 0.0072(15)
C31 0.079(3) 0.064(3) 0.062(3) 0.010(2) -0.002(2) 0.010(2)
C32 0.0455(19) 0.0325(16) 0.090(3) 0.0158(16) 0.0032(18) 0.0132(14)
C33A 0.071(6) 0.034(4) 0.081(5) 0.015(4) 0.043(5) 0.017(4)
C33B 0.042(4) 0.046(4) 0.093(5) -0.025(3) -0.019(3) 0.020(3)
C34A 0.140(9) 0.042(5) 0.183(10) 0.067(6) 0.144(8) 0.053(5)
C34B 0.045(4) 0.058(4) 0.079(5) -0.012(4) -0.011(4) 0.007(3)
C35A 0.120(11) 0.170(14) 0.203(16) 0.151(13) 0.119(11) 0.115(11)
C35B 0.067(5) 0.048(4) 0.135(8) 0.003(5) -0.003(5) 0.007(4)

loop_
_atom_type_symbol
_atom_type_description
_atom_type_scat_dispersion_real
_atom_type_scat_dispersion_imag
_atom_type_scat_source
C C 0.0033 0.0016 'International Tables Vol C Tables 4.2.6.8 and 6.1.1.4'
H H 0.0000 0.0000 'International Tables Vol C Tables 4.2.6.8 and 6.1.1.4'
B B 0.0013 0.0007 'International Tables Vol C Tables 4.2.6.8 and 6.1.1.4'
O O 0.0106 0.0060 'International Tables Vol C Tables 4.2.6.8 and 6.1.1.4'
S S 0.1246 0.1234 'International Tables Vol C Tables 4.2.6.8 and 6.1.1.4'

loop_
_geom_angle_atom_site_label_1
_geom_angle_atom_site_label_2
_geom_angle_atom_site_label_3
_geom_angle
C4 S1 C1 92.28(13)
C2 C1 S1 110.3(2)
C2 C1 C28 128.7(3)
C28 C1 S1 121.0(2)
C3 B1 C9A 114.3(6)
C3 B1 C18 120.1(3)
C9B B1 C3 120.9(6)
C9B B1 C18 118.5(6)
C18 B1 C9A 125.6(6)
C8 S2 C5 92.83(14)
C1 C2 H2 122.4
C1 C2 C3 115.3(3)
C3 C2 H2 122.4
O1 S3 C6 108.18(15)
O1 S3 C27 106.88(17)
C6 S3 C27 97.44(15)
C2 C3 B1 122.1(3)
C4 C3 B1 127.4(3)
C4 C3 C2 110.1(3)
C3 C4 S1 112.0(2)
C3 C4 C5 128.3(3)
C5 C4 S1 119.6(2)
C4 C5 S2 118.1(2)
C6 C5 S2 110.1(2)
C6 C5 C4 131.8(3)
C5 C6 S3 120.7(2)
C5 C6 C7 113.7(3)
C7 C6 S3 125.7(2)
C6 C7 H7 123.7
C8 C7 C6 112.6(3)
C8 C7 H7 123.7
C7 C8 S2 110.7(2)
C7 C8 C32 129.4(3)
C32 C8 S2 119.9(2)
C10A C9A B1 122.9(6)
C10A C9A C14A 120.0
C14A C9A B1 117.0(6)
C9A C10A C15A 123.9(11)
C11A C10A C9A 120.0
C11A C10A C15A 116.0(11)
C10A C11A H11A 120.0
C10A C11A C12A 120.0
C12A C11A H11A 120.0
C11A C12A C13A 120.0
C11A C12A C16A 118.9(8)
C13A C12A C16A 121.0(8)
C12A C13A H13A 120.0
C12A C13A C14A 120.0
C14A C13A H13A 120.0
C9A C14A C17A 123.7(8)
C13A C14A C9A 120.0
C13A C14A C17A 116.3(7)
C10B C9B B1 117.8(6)
C10B C9B C14B 120.0
C14B C9B B1 122.2(6)
C9B C10B C15B 122.2(8)
C11B C10B C9B 120.0
C11B C10B C15B 117.7(8)
C10B C11B H11B 120.0
C10B C11B C12B 120.0
C12B C11B H11B 120.0
C11B C12B C13B 120.0
C11B C12B C16B 118.4(6)
C13B C12B C16B 121.6(6)
C12B C13B H13B 120.0
C14B C13B C12B 120.0
C14B C13B H13B 120.0
C9B C14B C17B 122.9(5)
C13B C14B C9B 120.0
C13B C14B C17B 117.0(5)
C10A C15A H15A 109.5
C10A C15A H15B 109.5
C10A C15A H15C 109.5
H15A C15A H15B 109.5
H15A C15A H15C 109.5
H15B C15A H15C 109.5
C10B C15B H15D 109.5
C10B C15B H15E 109.5
C10B C15B H15F 109.5
H15D C15B H15E 109.5
H15D C15B H15F 109.5
H15E C15B H15F 109.5
C12A C16A H16A 109.5
C12A C16A H16B 109.5
C12A C16A H16C 109.5
H16A C16A H16B 109.5
H16A C16A H16C 109.5
H16B C16A H16C 109.5
C12B C16B H16D 109.5
C12B C16B H16E 109.5
C12B C16B H16F 109.5
H16D C16B H16E 109.5
H16D C16B H16F 109.5
H16E C16B H16F 109.5
C14A C17A H17A 109.5
C14A C17A H17B 109.5
C14A C17A H17C 109.5
H17A C17A H17B 109.5
H17A C17A H17C 109.5
H17B C17A H17C 109.5
C14B C17B H17D 109.5
C14B C17B H17E 109.5
C14B C17B H17F 109.5
H17D C17B H17E 109.5
H17D C17B H17F 109.5
H17E C17B H17F 109.5
C19 C18 B1 121.1(3)
C19 C18 C23 118.1(3)
C23 C18 B1 120.8(3)
C18 C19 C24 122.3(3)
C20 C19 C18 120.3(3)
C20 C19 C24 117.4(4)
C19 C20 H20 119.3
C19 C20 C21 121.3(4)
C21 C20 H20 119.3
C20 C21 C25 120.2(5)
C22 C21 C20 118.4(4)
C22 C21 C25 121.4(4)
C21 C22 H22 118.9
C21 C22 C23 122.2(4)
C23 C22 H22 118.9
C18 C23 C26 121.7(4)
C22 C23 C18 119.6(4)
C22 C23 C26 118.7(3)
C19 C24 H24A 109.5
C19 C24 H24B 109.5
C19 C24 H24C 109.5
H24A C24 H24B 109.5
H24A C24 H24C 109.5
H24B C24 H24C 109.5
C21 C25 H25A 109.5
C21 C25 H25B 109.5
C21 C25 H25C 109.5
H25A C25 H25B 109.5
H25A C25 H25C 109.5
H25B C25 H25C 109.5
C23 C26 H26A 109.5
C23 C26 H26B 109.5
C23 C26 H26C 109.5
H26A C26 H26B 109.5
H26A C26 H26C 109.5
H26B C26 H26C 109.5
S3 C27 H27A 109.5
S3 C27 H27B 109.5
S3 C27 H27C 109.5
H27A C27 H27B 109.5
H27A C27 H27C 109.5
H27B C27 H27C 109.5
C1 C28 H28A 108.7
C1 C28 H28B 108.7
C1 C28 C29 114.0(2)
H28A C28 H28B 107.6
C29 C28 H28A 108.7
C29 C28 H28B 108.7
C28 C29 H29A 108.7
C28 C29 H29B 108.7
C28 C29 C30 114.1(3)
H29A C29 H29B 107.6
C30 C29 H29A 108.7
C30 C29 H29B 108.7
C29 C30 H30A 108.7
C29 C30 H30B 108.7
H30A C30 H30B 107.6
C31 C30 C29 114.3(3)
C31 C30 H30A 108.7
C31 C30 H30B 108.7
C30 C31 H31A 109.5
C30 C31 H31B 109.5
C30 C31 H31C 109.5
H31A C31 H31B 109.5
H31A C31 H31C 109.5
H31B C31 H31C 109.5
C8 C32 H32A 108.6
C8 C32 H32B 108.6
C8 C32 H32C 109.2
C8 C32 H32D 109.2
C8 C32 C33B 114.7(4)
H32A C32 H32B 107.6
H32C C32 H32D 107.9
C33A C32 C8 112.2(4)
C33A C32 H32C 109.2
C33A C32 H32D 109.2
C33B C32 H32A 108.6
C33B C32 H32B 108.6
C32 C33A H33A 110.0
C32 C33A H33B 110.0
C32 C33A C34A 108.3(9)
H33A C33A H33B 108.4
C34A C33A H33A 110.0
C34A C33A H33B 110.0
C32 C33B H33C 107.0
C32 C33B H33D 107.0
C32 C33B C34B 121.1(6)
H33C C33B H33D 106.8
C34B C33B H33C 107.0
C34B C33B H33D 107.0
C33A C34A H34A 106.3
C33A C34A H34B 106.3
H34A C34A H34B 106.4
C35A C34A C33A 124.1(9)
C35A C34A H34A 106.3
C35A C34A H34B 106.3
C33B C34B H34C 109.7
C33B C34B H34D 109.7
H34C C34B H34D 108.2
C35B C34B C33B 109.7(8)
C35B C34B H34C 109.7
C35B C34B H34D 109.7
C34A C35A H35A 109.5
C34A C35A H35B 109.5
C34A C35A H35C 109.5
H35A C35A H35B 109.5
H35A C35A H35C 109.5
H35B C35A H35C 109.5
C34B C35B H35D 109.5
C34B C35B H35E 109.5
C34B C35B H35F 109.5
H35D C35B H35E 109.5
H35D C35B H35F 109.5
H35E C35B H35F 109.5

loop_
_geom_bond_atom_site_label_1
_geom_bond_atom_site_label_2
_geom_bond_distance
S1 C1 1.729(3)
S1 C4 1.723(3)
O1 S3 1.500(3)
C1 C2 1.351(4)
C1 C28 1.504(4)
B1 C3 1.555(4)
B1 C9A 1.739(12)
B1 C9B 1.509(8)
B1 C18 1.568(5)
S2 C5 1.723(3)
S2 C8 1.722(3)
C2 H2 0.9500
C2 C3 1.434(4)
S3 C6 1.775(3)
S3 C27 1.792(4)
C3 C4 1.386(4)
C4 C5 1.468(4)
C5 C6 1.360(4)
C6 C7 1.426(4)
C7 H7 0.9500
C7 C8 1.359(4)
C8 C32 1.511(4)
C9A C10A 1.3900
C9A C14A 1.3900
C10A C11A 1.3900
C10A C15A 1.520(7)
C11A H11A 0.9500
C11A C12A 1.3900
C12A C13A 1.3900
C12A C16A 1.527(7)
C13A H13A 0.9500
C13A C14A 1.3900
C14A C17A 1.514(7)
C9B C10B 1.3900
C9B C14B 1.3900
C10B C11B 1.3900
C10B C15B 1.524(7)
C11B H11B 0.9500
C11B C12B 1.3900
C12B C13B 1.3900
C12B C16B 1.529(6)
C13B H13B 0.9500
C13B C14B 1.3900
C14B C17B 1.516(6)
C15A H15A 0.9800
C15A H15B 0.9800
C15A H15C 0.9800
C15B H15D 0.9800
C15B H15E 0.9800
C15B H15F 0.9800
C16A H16A 0.9800
C16A H16B 0.9800
C16A H16C 0.9800
C16B H16D 0.9800
C16B H16E 0.9800
C16B H16F 0.9800
C17A H17A 0.9800
C17A H17B 0.9800
C17A H17C 0.9800
C17B H17D 0.9800
C17B H17E 0.9800
C17B H17F 0.9800
C18 C19 1.404(5)
C18 C23 1.419(4)
C19 C20 1.388(5)
C19 C24 1.515(5)
C20 H20 0.9500
C20 C21 1.390(6)
C21 C22 1.376(7)
C21 C25 1.514(6)
C22 H22 0.9500
C22 C23 1.386(6)
C23 C26 1.517(6)
C24 H24A 0.9800
C24 H24B 0.9800
C24 H24C 0.9800
C25 H25A 0.9800
C25 H25B 0.9800
C25 H25C 0.9800
C26 H26A 0.9800
C26 H26B 0.9800
C26 H26C 0.9800
C27 H27A 0.9800
C27 H27B 0.9800
C27 H27C 0.9800
C28 H28A 0.9900
C28 H28B 0.9900
C28 C29 1.507(4)
C29 H29A 0.9900
C29 H29B 0.9900
C29 C30 1.517(5)
C30 H30A 0.9900
C30 H30B 0.9900
C30 C31 1.506(6)
C31 H31A 0.9800
C31 H31B 0.9800
C31 H31C 0.9800
C32 H32A 0.9900
C32 H32B 0.9900
C32 H32C 0.9900
C32 H32D 0.9900
C32 C33A 1.487(7)
C32 C33B 1.525(6)
C33A H33A 0.9900
C33A H33B 0.9900
C33A C34A 1.498(7)
C33B H33C 0.9900
C33B H33D 0.9900
C33B C34B 1.527(6)
C34A H34A 0.9900
C34A H34B 0.9900
C34A C35A 1.447(7)
C34B H34C 0.9900
C34B H34D 0.9900
C34B C35B 1.456(7)
C35A H35A 0.9800
C35A H35B 0.9800
C35A H35C 0.9800
C35B H35D 0.9800
C35B H35E 0.9800
C35B H35F 0.9800
